data_7048327
loop_
_publ_author_name
'Shi, Qing'
'Wu, Shi-Yu'
'Qiu, Xing-Tai'
'Sun, Yan-Qiong'
'Zheng, Shou-Tian'

_publ_section_title
;
 Three viologen-derived Zn-organic materials: photochromism,
 photomodulated fluorescence, and inkless and erasable prints.
;
_journal_issue 3
_journal_name_full 'Dalton transactions (Cambridge, England : 2003)'
_journal_page_first 954
_journal_page_last 963
_journal_paper_doi 10.1039/c8dt04393k
_journal_volume 48
_journal_year 2019
_chemical_formula_moiety 'C20 H19 Cl N2 O8 Zn'
_chemical_formula_sum 'C20 H19 Cl N2 O8 Zn'
_chemical_formula_weight 516.19
_space_group_IT_number 2
_space_group_name_Hall '-P 1'
_space_group_name_H-M_alt 'P -1'
_symmetry_cell_setting triclinic
_symmetry_space_group_name_Hall '-P 1'
_symmetry_space_group_name_H-M 'P -1'
_atom_sites_solution_hydrogens geom
_atom_sites_solution_primary direct
_atom_sites_solution_secondary difmap
_audit_creation_method SHELXL-97
_audit_update_record
;
2017-06-06 deposited with the CCDC.
2018-12-05 downloaded from the CCDC.
;
_cell_angle_alpha 72.424(3)
_cell_angle_beta 86.889(4)
_cell_angle_gamma 65.525(3)
_cell_formula_units_Z 2
_cell_length_a 8.7183(16)
_cell_length_b 9.4583(18)
_cell_length_c 14.634(3)
_cell_measurement_reflns_used 2791
_cell_measurement_temperature 296(2)
_cell_measurement_theta_max 24.99
_cell_measurement_theta_min 2.49
_cell_volume 1043.5(4)
_computing_cell_refinement 'Bruker SMART'
_computing_data_collection 'Bruker SMART'
_computing_data_reduction 'Bruker SAINT'
_computing_molecular_graphics 'Bruker SHELXTL'
_computing_publication_material 'Bruker SHELXTL'
_computing_structure_refinement 'SHELXL-97 (Sheldrick, 1997)'
_computing_structure_solution 'SHELXS-97 (Sheldrick, 1990)'
_diffrn_ambient_temperature 296(2)
_diffrn_measured_fraction_theta_full 0.988
_diffrn_measured_fraction_theta_max 0.988
_diffrn_measurement_device_type 'CCD area detector'
_diffrn_measurement_method 'phi and omega scans'
_diffrn_radiation_monochromator graphite
_diffrn_radiation_source 'fine-focus sealed tube'
_diffrn_radiation_type MoK\a
_diffrn_radiation_wavelength 0.71073
_diffrn_reflns_av_R_equivalents 0.0172
_diffrn_reflns_av_sigmaI/netI 0.0291
_diffrn_reflns_limit_h_max 9
_diffrn_reflns_limit_h_min -10
_diffrn_reflns_limit_k_max 11
_diffrn_reflns_limit_k_min -11
_diffrn_reflns_limit_l_max 14
_diffrn_reflns_limit_l_min -17
_diffrn_reflns_number 6371
_diffrn_reflns_theta_full 25.03
_diffrn_reflns_theta_max 25.03
_diffrn_reflns_theta_min 2.47
_exptl_absorpt_coefficient_mu 1.357
_exptl_absorpt_correction_type none
_exptl_crystal_colour yellow
_exptl_crystal_density_diffrn 1.643
_exptl_crystal_density_method 'not measured'
_exptl_crystal_description prism
_exptl_crystal_F_000 528
_exptl_crystal_size_max 0.2
_exptl_crystal_size_mid 0.2
_exptl_crystal_size_min 0.2
_refine_diff_density_max 0.361
_refine_diff_density_min -0.264
_refine_diff_density_rms 0.059
_refine_ls_extinction_method none
_refine_ls_goodness_of_fit_ref 1.032
_refine_ls_hydrogen_treatment mixed
_refine_ls_matrix_type full
_refine_ls_number_parameters 297
_refine_ls_number_reflns 3662
_refine_ls_number_restraints 0
_refine_ls_restrained_S_all 1.032
_refine_ls_R_factor_all 0.0389
_refine_ls_R_factor_gt 0.0315
_refine_ls_shift/su_max 0.031
_refine_ls_shift/su_mean 0.001
_refine_ls_structure_factor_coef Fsqd
_refine_ls_weighting_details 'calc w=1/[\s^2^(Fo^2^)+(0.0358P)^2^+0.5615P] where P=(Fo^2^+2Fc^2^)/3'
_refine_ls_weighting_scheme calc
_refine_ls_wR_factor_gt 0.0730
_refine_ls_wR_factor_ref 0.0766
_reflns_number_gt 3179
_reflns_number_total 3662
_reflns_threshold_expression >2sigma(I)
_cod_data_source_file c8dt04393k2.cif
_cod_data_source_block 1
_cod_depositor_comments 'Adding full bibliography for 7048327--7048329.cif.'
_cod_original_cell_volume 1043.5(3)
_cod_original_sg_symbol_H-M P-1
_cod_database_code 7048327

loop_
_symmetry_equiv_pos_as_xyz
'x, y, z'
'-x, -y, -z'

loop_
_atom_site_label
_atom_site_type_symbol
_atom_site_fract_x
_atom_site_fract_y
_atom_site_fract_z
_atom_site_U_iso_or_equiv
_atom_site_adp_type
_atom_site_occupancy
_atom_site_symmetry_multiplicity
_atom_site_calc_flag
_atom_site_refinement_flags
Zn1 Zn 0.03288(4) 0.29373(3) 0.33182(2) 0.03174(11) Uani 1 1 d .
Cl1 Cl 0.28815(9) 0.13746(8) 0.41440(5) 0.04305(17) Uani 1 1 d .
O2 O 0.0042(2) 0.5190(2) 0.26763(13) 0.0389(4) Uani 1 1 d .
N1 N -0.1366(3) 0.3372(2) 0.43466(14) 0.0313(5) Uani 1 1 d .
O6 O 0.3764(3) 0.8262(2) -0.05519(15) 0.0566(6) Uani 1 1 d .
H6 H 0.4347 0.8541 -0.0963 0.085 Uiso 1 1 calc R
C18 C 0.1988(3) 0.8982(3) 0.06521(17) 0.0324(6) Uani 1 1 d .
O5 O 0.2936(3) 1.0788(2) -0.04753(15) 0.0569(6) Uani 1 1 d .
O1 O 0.1847(3) 0.4398(2) 0.16088(15) 0.0543(6) Uani 1 1 d .
C6 C -0.4381(3) 0.4134(3) 0.67193(17) 0.0291(5) Uani 1 1 d .
C13 C 0.0993(3) 0.7077(3) 0.16969(17) 0.0298(5) Uani 1 1 d .
C11 C -0.1943(3) 0.2290(3) 0.48534(19) 0.0379(6) Uani 1 1 d .
H11 H -0.1674 0.1348 0.4684 0.045 Uiso 1 1 calc R
C17 C 0.1262(3) 1.0045(3) 0.11917(17) 0.0322(5) Uani 1 1 d .
H17 H 0.1353 1.1036 0.1023 0.039 Uiso 1 1 calc R
C15 C 0.0402(3) 0.9633(3) 0.19819(17) 0.0302(5) Uani 1 1 d .
N2 N -0.6286(3) 0.4547(3) 0.82753(15) 0.0368(5) Uani 1 1 d .
C14 C 0.0254(3) 0.8154(3) 0.22243(18) 0.0309(5) Uani 1 1 d .
H14 H -0.0346 0.7887 0.2744 0.037 Uiso 1 1 calc R
C19 C 0.1868(3) 0.7496(3) 0.09111(17) 0.0314(5) Uani 1 1 d .
H19 H 0.2373 0.6775 0.0558 0.038 Uiso 1 1 calc R
O3 O -0.1022(3) 1.0349(3) 0.33169(16) 0.0640(7) Uani 1 1 d .
C7 C -0.3342(3) 0.3890(3) 0.58915(17) 0.0276(5) Uani 1 1 d .
C12 C 0.0967(3) 0.5421(3) 0.20000(18) 0.0344(6) Uani 1 1 d .
C20 C 0.2935(3) 0.9457(3) -0.01793(19) 0.0382(6) Uani 1 1 d .
C5 C -0.4963(4) 0.2990(3) 0.72404(19) 0.0399(6) Uani 1 1 d .
H5 H -0.4712 0.2056 0.7066 0.048 Uiso 1 1 calc R
C9 C -0.2917(3) 0.2500(3) 0.56159(19) 0.0380(6) Uani 1 1 d .
H9 H -0.3291 0.1710 0.5947 0.046 Uiso 1 1 calc R
C3 C -0.5898(4) 0.3214(3) 0.8007(2) 0.0439(7) Uani 1 1 d .
H3 H -0.6269 0.2427 0.8347 0.053 Uiso 1 1 calc R
C8 C -0.2741(3) 0.5010(3) 0.53601(18) 0.0364(6) Uani 1 1 d .
H8 H -0.2986 0.5960 0.5517 0.044 Uiso 1 1 calc R
C16 C -0.0265(3) 1.0739(3) 0.26169(18) 0.0344(6) Uani 1 1 d .
C4 C -0.4828(3) 0.5521(3) 0.70102(19) 0.0362(6) Uani 1 1 d .
H4 H -0.4488 0.6335 0.6677 0.043 Uiso 1 1 calc R
C10 C -0.1784(3) 0.4726(3) 0.46032(19) 0.0372(6) Uani 1 1 d .
H10 H -0.1409 0.5505 0.4254 0.045 Uiso 1 1 calc R
C2 C -0.5764(3) 0.5689(3) 0.7784(2) 0.0406(6) Uani 1 1 d .
H2 H -0.6043 0.6615 0.7973 0.049 Uiso 1 1 calc R
C1 C -0.7270(4) 0.4738(4) 0.9126(2) 0.0546(8) Uani 1 1 d .
H1A H -0.8287 0.5728 0.8937 0.082 Uiso 1 1 calc R
H1B H -0.6603 0.4785 0.9608 0.082 Uiso 1 1 calc R
H1C H -0.7556 0.3825 0.9383 0.082 Uiso 1 1 calc R
O4 O 0.0049(3) 1.1956(2) 0.23930(13) 0.0479(5) Uani 1 1 d .
O7 O 0.5601(3) 0.8828(3) -0.19242(17) 0.0682(7) Uani 1 1 d G
H7A H 0.6452 0.7956 -0.1921 0.102 Uiso 1 1 d G
H7B H 0.4919 0.9132 -0.2410 0.102 Uiso 1 1 d G
O8 O -0.3350(3) 0.9042(3) 0.35606(18) 0.0681(6) Uani 1 1 d G
H8A H -0.2538 0.9320 0.3554 0.102 Uiso 1 1 d G
H8B H -0.4088 0.9725 0.3102 0.102 Uiso 1 1 d G

loop_
_atom_site_aniso_label
_atom_site_aniso_U_11
_atom_site_aniso_U_22
_atom_site_aniso_U_33
_atom_site_aniso_U_23
_atom_site_aniso_U_13
_atom_site_aniso_U_12
Zn1 0.04045(18) 0.02537(16) 0.03782(18) -0.01562(12) 0.01531(13) -0.01909(13)
Cl1 0.0439(4) 0.0341(3) 0.0529(4) -0.0169(3) 0.0072(3) -0.0160(3)
O2 0.0517(11) 0.0269(9) 0.0452(11) -0.0156(8) 0.0206(9) -0.0222(9)
N1 0.0338(11) 0.0279(10) 0.0356(11) -0.0134(9) 0.0095(9) -0.0145(9)
O6 0.0710(15) 0.0443(11) 0.0577(13) -0.0213(10) 0.0362(11) -0.0269(11)
C18 0.0360(14) 0.0307(13) 0.0298(13) -0.0068(11) 0.0047(11) -0.0152(11)
O5 0.0796(15) 0.0430(12) 0.0541(13) -0.0119(10) 0.0303(11) -0.0365(11)
O1 0.0757(15) 0.0341(10) 0.0686(14) -0.0304(10) 0.0350(12) -0.0309(11)
C6 0.0296(12) 0.0302(13) 0.0312(13) -0.0116(11) 0.0029(10) -0.0146(11)
C13 0.0324(13) 0.0251(12) 0.0339(13) -0.0109(10) 0.0045(10) -0.0130(11)
C11 0.0509(16) 0.0270(13) 0.0425(15) -0.0174(12) 0.0181(13) -0.0198(12)
C17 0.0383(14) 0.0238(12) 0.0368(14) -0.0083(11) 0.0040(11) -0.0160(11)
C15 0.0331(13) 0.0253(12) 0.0337(13) -0.0105(10) 0.0037(10) -0.0129(11)
N2 0.0363(12) 0.0408(12) 0.0333(12) -0.0144(10) 0.0088(9) -0.0148(10)
C14 0.0344(13) 0.0284(12) 0.0330(13) -0.0099(11) 0.0076(11) -0.0161(11)
C19 0.0356(13) 0.0279(12) 0.0333(13) -0.0137(11) 0.0060(11) -0.0133(11)
O3 0.0927(17) 0.0628(14) 0.0728(15) -0.0496(12) 0.0501(13) -0.0523(14)
C7 0.0275(12) 0.0280(12) 0.0313(13) -0.0115(10) 0.0043(10) -0.0139(10)
C12 0.0403(14) 0.0280(13) 0.0397(15) -0.0130(11) 0.0069(12) -0.0176(12)
C20 0.0428(15) 0.0370(15) 0.0341(14) -0.0068(12) 0.0070(12) -0.0194(13)
C5 0.0553(17) 0.0377(14) 0.0412(15) -0.0191(12) 0.0172(13) -0.0301(14)
C9 0.0510(16) 0.0280(13) 0.0423(15) -0.0143(12) 0.0187(13) -0.0227(12)
C3 0.0537(17) 0.0434(16) 0.0415(16) -0.0126(13) 0.0145(13) -0.0283(14)
C8 0.0480(15) 0.0321(13) 0.0439(15) -0.0219(12) 0.0167(12) -0.0253(12)
C16 0.0360(14) 0.0352(14) 0.0348(14) -0.0120(11) 0.0058(11) -0.0169(12)
C4 0.0398(15) 0.0307(13) 0.0441(15) -0.0164(12) 0.0132(12) -0.0184(12)
C10 0.0453(15) 0.0347(14) 0.0445(15) -0.0175(12) 0.0164(12) -0.0268(13)
C2 0.0421(15) 0.0378(15) 0.0466(16) -0.0209(13) 0.0117(13) -0.0166(13)
C1 0.0574(19) 0.0602(19) 0.0400(16) -0.0195(15) 0.0217(14) -0.0179(16)
O4 0.0765(14) 0.0352(10) 0.0450(11) -0.0220(9) 0.0122(10) -0.0297(10)
O7 0.0717(16) 0.0685(16) 0.0589(15) -0.0256(13) 0.0311(12) -0.0230(13)
O8 0.0675(16) 0.0836(18) 0.0693(16) -0.0363(14) 0.0181(12) -0.0396(15)

loop_
_atom_type_symbol
_atom_type_description
_atom_type_scat_dispersion_real
_atom_type_scat_dispersion_imag
_atom_type_scat_source
C C 0.0033 0.0016 'International Tables Vol C Tables 4.2.6.8 and 6.1.1.4'
H H 0.0000 0.0000 'International Tables Vol C Tables 4.2.6.8 and 6.1.1.4'
Cl Cl 0.1484 0.1585 'International Tables Vol C Tables 4.2.6.8 and 6.1.1.4'
N N 0.0061 0.0033 'International Tables Vol C Tables 4.2.6.8 and 6.1.1.4'
O O 0.0106 0.0060 'International Tables Vol C Tables 4.2.6.8 and 6.1.1.4'
Zn Zn 0.2839 1.4301 'International Tables Vol C Tables 4.2.6.8 and 6.1.1.4'

loop_
_geom_angle_atom_site_label_1
_geom_angle_atom_site_label_2
_geom_angle_atom_site_label_3
_geom_angle
_geom_angle_site_symmetry_1
_geom_angle_site_symmetry_3
O4 Zn1 O2 110.69(8) 1_545 .
O4 Zn1 N1 120.69(9) 1_545 .
O2 Zn1 N1 98.65(7) . .
O4 Zn1 Cl1 109.12(7) 1_545 .
O2 Zn1 Cl1 111.95(6) . .
N1 Zn1 Cl1 105.35(6) . .
C12 O2 Zn1 117.66(15) . .
C11 N1 C10 117.1(2) . .
C11 N1 Zn1 123.25(16) . .
C10 N1 Zn1 119.27(16) . .
C19 C18 C17 119.8(2) . .
C19 C18 C20 121.6(2) . .
C17 C18 C20 118.5(2) . .
C5 C6 C4 116.5(2) . .
C5 C6 C7 121.5(2) . .
C4 C6 C7 122.1(2) . .
C14 C13 C19 119.4(2) . .
C14 C13 C12 121.0(2) . .
C19 C13 C12 119.4(2) . .
N1 C11 C9 123.2(2) . .
C15 C17 C18 120.2(2) . .
C17 C15 C14 119.6(2) . .
C17 C15 C16 119.8(2) . .
C14 C15 C16 120.4(2) . .
C3 N2 C2 119.8(2) . .
C3 N2 C1 119.8(2) . .
C2 N2 C1 120.4(2) . .
C13 C14 C15 120.5(2) . .
C18 C19 C13 120.4(2) . .
C8 C7 C9 116.4(2) . .
C8 C7 C6 122.7(2) . .
C9 C7 C6 120.9(2) . .
O1 C12 O2 125.4(2) . .
O1 C12 C13 119.5(2) . .
O2 C12 C13 115.0(2) . .
O5 C20 O6 123.9(2) . .
O5 C20 C18 123.2(2) . .
O6 C20 C18 112.9(2) . .
C3 C5 C6 121.1(2) . .
C11 C9 C7 120.1(2) . .
N2 C3 C5 121.0(3) . .
C10 C8 C7 120.4(2) . .
O3 C16 O4 125.1(2) . .
O3 C16 C15 118.9(2) . .
O4 C16 C15 116.0(2) . .
C2 C4 C6 120.3(2) . .
N1 C10 C8 122.8(2) . .
N2 C2 C4 121.3(2) . .
C16 O4 Zn1 123.15(18) . 1_565

loop_
_geom_bond_atom_site_label_1
_geom_bond_atom_site_label_2
_geom_bond_distance
_geom_bond_site_symmetry_2
Zn1 O4 1.9332(18) 1_545
Zn1 O2 1.9648(17) .
Zn1 N1 2.0606(19) .
Zn1 Cl1 2.2552(8) .
O2 C12 1.267(3) .
N1 C11 1.333(3) .
N1 C10 1.343(3) .
O6 C20 1.323(3) .
C18 C19 1.389(3) .
C18 C17 1.390(3) .
C18 C20 1.494(3) .
O5 C20 1.202(3) .
O1 C12 1.234(3) .
C6 C5 1.386(3) .
C6 C4 1.396(3) .
C6 C7 1.489(3) .
C13 C14 1.387(3) .
C13 C19 1.393(3) .
C13 C12 1.504(3) .
C11 C9 1.377(3) .
C17 C15 1.389(3) .
C15 C14 1.394(3) .
C15 C16 1.523(3) .
N2 C3 1.338(3) .
N2 C2 1.339(3) .
N2 C1 1.487(3) .
O3 C16 1.233(3) .
C7 C8 1.386(3) .
C7 C9 1.389(3) .
C5 C3 1.367(4) .
C8 C10 1.374(3) .
C16 O4 1.237(3) .
C4 C2 1.370(4) .
O4 Zn1 1.9332(18) 1_565
